data_4501817
loop_
_publ_author_name
'Cheney, Miranda L.'
'Weyna, David R.'
'Shan, Ning'
'Hanna, Mazen'
'Wojtas, Lukasz'
'Zaworotko, Michael J.'

_publ_section_title
;
 Supramolecular Architectures of Meloxicam Carboxylic Acid Cocrystals, a
 Crystal Engineering Case Study
;
_journal_issue 10
_journal_name_full 'Crystal Growth &amp; Design'
_journal_page_first 4401
_journal_paper_doi 10.1021/cg100514g
_journal_volume 10
_journal_year 2010
_chemical_formula_sum 'C21 H19 N3 O7 S2'
_chemical_formula_weight 489.51
_chemical_name_systematic
;
 ?
;
_space_group_IT_number 14
_symmetry_cell_setting monoclinic
_symmetry_space_group_name_Hall '-P 2ybc'
_symmetry_space_group_name_H-M 'P 1 21/c 1'
_atom_sites_solution_hydrogens geom
_atom_sites_solution_primary direct
_atom_sites_solution_secondary difmap
_audit_creation_method SHELXL-97
_cell_angle_alpha 90.00
_cell_angle_beta 97.386(3)
_cell_angle_gamma 90.00
_cell_formula_units_Z 4
_cell_length_a 11.0844(5)
_cell_length_b 11.8433(5)
_cell_length_c 16.4532(7)
_cell_measurement_reflns_used 1856
_cell_measurement_temperature 293(2)
_cell_measurement_theta_max 66.3465
_cell_measurement_theta_min 4.0215
_cell_volume 2141.99(16)
_computing_cell_refinement 'SAINT (Bruker, 2001)'
_computing_data_collection 'APEX2 (Bruker, 2008)'
_computing_data_reduction 'SAINT (Bruker, 2001)'
_computing_publication_material 'SHELXL-97 (Sheldrick, 1997)'
_computing_structure_refinement 'SHELXL-97 (Sheldrick, 1997)'
_computing_structure_solution 'SHELXS-97 (Sheldrick, 1990)'
_diffrn_ambient_temperature 293(2)
_diffrn_measured_fraction_theta_full 0.953
_diffrn_measured_fraction_theta_max 0.953
_diffrn_measurement_device_type 'BRUKER SMART APEXII CCD'
_diffrn_measurement_method 'omega scans'
_diffrn_radiation_monochromator graphite
_diffrn_radiation_source 'fine-focus sealed tube'
_diffrn_radiation_type CuK\a
_diffrn_radiation_wavelength 1.54178
_diffrn_reflns_av_R_equivalents 0.0428
_diffrn_reflns_av_sigmaI/netI 0.0426
_diffrn_reflns_limit_h_max 12
_diffrn_reflns_limit_h_min -12
_diffrn_reflns_limit_k_max 14
_diffrn_reflns_limit_k_min -13
_diffrn_reflns_limit_l_max 19
_diffrn_reflns_limit_l_min -15
_diffrn_reflns_number 11932
_diffrn_reflns_theta_full 65.80
_diffrn_reflns_theta_max 65.80
_diffrn_reflns_theta_min 4.02
_exptl_absorpt_coefficient_mu 2.705
_exptl_absorpt_correction_T_max 0.7199
_exptl_absorpt_correction_T_min 0.6137
_exptl_absorpt_correction_type multi-scan
_exptl_absorpt_process_details 'SADABS; (Sheldrick, 2003)'
_exptl_crystal_colour colorless
_exptl_crystal_density_diffrn 1.518
_exptl_crystal_density_method 'not measured'
_exptl_crystal_description block
_exptl_crystal_F_000 1016
_exptl_crystal_size_max 0.20
_exptl_crystal_size_mid 0.18
_exptl_crystal_size_min 0.13
_refine_diff_density_max 0.666
_refine_diff_density_min -0.246
_refine_diff_density_rms 0.049
_refine_ls_extinction_method none
_refine_ls_goodness_of_fit_ref 1.010
_refine_ls_hydrogen_treatment constr
_refine_ls_matrix_type full
_refine_ls_number_parameters 303
_refine_ls_number_reflns 3532
_refine_ls_number_restraints 0
_refine_ls_restrained_S_all 1.010
_refine_ls_R_factor_all 0.0632
_refine_ls_R_factor_gt 0.0433
_refine_ls_shift/su_max 0.002
_refine_ls_shift/su_mean 0.000
_refine_ls_structure_factor_coef Fsqd
_refine_ls_weighting_details 'calc w=1/[\s^2^(Fo^2^)+(0.0633P)^2^+0.5819P] where P=(Fo^2^+2Fc^2^)/3'
_refine_ls_weighting_scheme calc
_refine_ls_wR_factor_gt 0.1103
_refine_ls_wR_factor_ref 0.1219
_reflns_number_gt 2659
_reflns_number_total 3532
_reflns_threshold_expression >2sigma(I)
_cod_data_source_file cg100514g_si_002.cif
_cod_data_source_block 4_t1_09mc_201_0m
_cod_original_sg_symbol_H-M P21/c
_cod_database_code 4501817

loop_
_symmetry_equiv_pos_as_xyz
'x, y, z'
'-x, y+1/2, -z+1/2'
'-x, -y, -z'
'x, -y-1/2, z-1/2'

loop_
_atom_site_label
_atom_site_type_symbol
_atom_site_fract_x
_atom_site_fract_y
_atom_site_fract_z
_atom_site_U_iso_or_equiv
_atom_site_adp_type
_atom_site_occupancy
_atom_site_symmetry_multiplicity
_atom_site_calc_flag
_atom_site_refinement_flags
S1 S 0.86097(7) 0.32481(6) 1.06458(4) 0.0430(2) Uani 1 1 d .
S2 S 0.77348(8) 0.74635(6) 0.78482(4) 0.0467(2) Uani 1 1 d .
C6 C 0.9244(3) 0.5409(2) 0.78565(17) 0.0371(6) Uani 1 1 d .
C9 C 0.7676(3) 0.4381(2) 1.03682(16) 0.0364(6) Uani 1 1 d .
C7 C 0.8403(3) 0.5494(2) 0.83792(17) 0.0384(7) Uani 1 1 d .
C5 C 0.9157(3) 0.6063(2) 0.70923(17) 0.0389(7) Uani 1 1 d .
C8 C 0.8515(3) 0.4827(2) 0.91285(17) 0.0400(7) Uani 1 1 d .
C2 C 0.8808(3) 0.7226(3) 0.56092(19) 0.0504(8) Uani 1 1 d .
H2 H 0.8684 0.7600 0.5109 0.060 Uiso 1 1 calc R
C4 C 0.9762(3) 0.5725(3) 0.64439(18) 0.0457(7) Uani 1 1 d .
H4 H 1.0282 0.5106 0.6502 0.055 Uiso 1 1 calc R
C1 C 0.8209(3) 0.7583(2) 0.62507(18) 0.0454(7) Uani 1 1 d .
H1 H 0.7683 0.8197 0.6185 0.054 Uiso 1 1 calc R
C3 C 0.9588(3) 0.6314(3) 0.57115(19) 0.0518(8) Uani 1 1 d .
H3 H 1.0004 0.6091 0.5282 0.062 Uiso 1 1 calc R
C10 C 0.7019(3) 0.3859(2) 1.15149(18) 0.0462(7) Uani 1 1 d .
H10 H 0.6537 0.3900 1.1936 0.055 Uiso 1 1 calc R
C11 C 0.7880(3) 0.3070(2) 1.15006(18) 0.0442(7) Uani 1 1 d .
C17 C 0.4382(3) 0.7864(3) 0.02746(18) 0.0446(7) Uani 1 1 d .
C18 C 0.5179(3) 0.6890(2) 0.02014(19) 0.0430(7) Uani 1 1 d .
C12 C 0.4172(3) 0.8664(3) -0.03553(19) 0.0473(7) Uani 1 1 d .
C13 C 0.3423(3) 0.9580(3) -0.0275(2) 0.0606(9) Uani 1 1 d .
H13 H 0.3279 1.0104 -0.0697 0.073 Uiso 1 1 calc R
C16 C 0.3820(3) 0.8023(3) 0.0980(2) 0.0562(9) Uani 1 1 d .
H16 H 0.3947 0.7501 0.1405 0.067 Uiso 1 1 calc R
C15 C 0.3083(4) 0.8944(3) 0.1054(2) 0.0674(10) Uani 1 1 d .
H15 H 0.2715 0.9043 0.1527 0.081 Uiso 1 1 calc R
C14 C 0.2894(4) 0.9716(3) 0.0428(2) 0.0682(10) Uani 1 1 d .
H14 H 0.2400 1.0340 0.0481 0.082 Uiso 1 1 calc R
N2 N 0.7700(2) 0.50029(19) 0.96618(13) 0.0397(6) Uani 1 1 d .
H2N H 0.7170 0.5530 0.9555 0.048 Uiso 1 1 calc R
N1 N 0.6890(2) 0.46105(19) 1.08665(14) 0.0419(6) Uani 1 1 d .
N3 N 0.7371(2) 0.6236(2) 0.82219(14) 0.0421(6) Uani 1 1 d .
O5 O 1.02057(18) 0.47234(16) 0.79840(12) 0.0456(5) Uani 1 1 d .
H5O H 1.0201 0.4392 0.8421 0.068 Uiso 1 1 calc R
O6 O 0.9325(2) 0.41017(17) 0.92722(13) 0.0522(6) Uani 1 1 d .
O2 O 0.5164(2) 0.61322(18) 0.07837(14) 0.0537(6) Uani 1 1 d .
H2O H 0.5750 0.5710 0.0784 0.081 Uiso 1 1 calc R
O1 O 0.5824(2) 0.67930(18) -0.03489(14) 0.0540(6) Uani 1 1 d .
O3 O 0.8650(2) 0.79529(18) 0.84301(13) 0.0574(6) Uani 1 1 d .
O4 O 0.6643(2) 0.8065(2) 0.75875(14) 0.0674(7) Uani 1 1 d .
O7 O 0.4685(3) 0.8599(2) -0.10558(16) 0.0726(7) Uani 1 1 d .
H7 H 0.5226 0.8123 -0.1004 0.109 Uiso 1 1 calc R
C20 C 0.6242(3) 0.5699(3) 0.7816(2) 0.0610(9) Uani 1 1 d .
H20A H 0.5597 0.6246 0.7753 0.092 Uiso 1 1 calc R
H20B H 0.6021 0.5082 0.8145 0.092 Uiso 1 1 calc R
H20C H 0.6378 0.5423 0.7287 0.092 Uiso 1 1 calc R
C19 C 0.8220(3) 0.2125(3) 1.2094(2) 0.0602(9) Uani 1 1 d .
H19A H 0.9070 0.1958 1.2109 0.090 Uiso 1 1 calc R
H19B H 0.7751 0.1466 1.1922 0.090 Uiso 1 1 calc R
H19C H 0.8057 0.2346 1.2631 0.090 Uiso 1 1 calc R
C21 C 0.8402(3) 0.7016(2) 0.69912(17) 0.0411(7) Uani 1 1 d .

loop_
_atom_site_aniso_label
_atom_site_aniso_U_11
_atom_site_aniso_U_22
_atom_site_aniso_U_33
_atom_site_aniso_U_23
_atom_site_aniso_U_13
_atom_site_aniso_U_12
S1 0.0463(5) 0.0377(4) 0.0447(4) 0.0049(3) 0.0048(3) 0.0062(3)
S2 0.0579(5) 0.0425(4) 0.0416(4) 0.0045(3) 0.0131(4) 0.0132(3)
C6 0.0383(17) 0.0328(13) 0.0402(15) -0.0041(11) 0.0049(14) 0.0012(12)
C9 0.0347(16) 0.0358(14) 0.0381(15) 0.0029(11) 0.0023(13) 0.0015(11)
C7 0.0379(17) 0.0371(14) 0.0399(15) 0.0028(11) 0.0037(14) 0.0035(12)
C5 0.0397(17) 0.0379(14) 0.0391(15) -0.0023(11) 0.0056(13) -0.0070(12)
C8 0.0417(18) 0.0378(15) 0.0400(15) -0.0005(12) 0.0034(14) 0.0005(13)
C2 0.062(2) 0.0489(17) 0.0412(16) 0.0040(13) 0.0098(16) -0.0124(15)
C4 0.0472(19) 0.0435(16) 0.0491(18) -0.0065(13) 0.0167(16) -0.0024(13)
C1 0.0492(19) 0.0424(16) 0.0442(16) 0.0049(13) 0.0043(15) -0.0040(13)
C3 0.058(2) 0.0543(18) 0.0463(17) -0.0029(14) 0.0204(17) -0.0111(16)
C10 0.0439(18) 0.0514(17) 0.0433(16) 0.0090(13) 0.0061(15) 0.0021(14)
C11 0.0458(19) 0.0402(15) 0.0448(16) 0.0083(12) -0.0005(14) -0.0018(13)
C17 0.0352(17) 0.0483(16) 0.0491(17) -0.0009(13) 0.0004(14) -0.0008(13)
C18 0.0366(17) 0.0460(16) 0.0448(17) -0.0010(13) -0.0009(15) -0.0015(13)
C12 0.0450(19) 0.0501(17) 0.0472(17) 0.0001(14) 0.0074(15) -0.0050(14)
C13 0.067(2) 0.0472(18) 0.064(2) 0.0040(15) -0.0049(19) 0.0087(16)
C16 0.054(2) 0.066(2) 0.0489(18) 0.0017(15) 0.0083(17) 0.0137(17)
C15 0.063(2) 0.079(3) 0.060(2) -0.0043(18) 0.011(2) 0.022(2)
C14 0.067(3) 0.062(2) 0.073(2) -0.0079(19) 0.000(2) 0.0198(19)
N2 0.0434(15) 0.0376(12) 0.0384(12) 0.0073(10) 0.0065(12) 0.0062(10)
N1 0.0412(15) 0.0447(13) 0.0403(13) 0.0061(10) 0.0075(12) 0.0032(11)
N3 0.0406(15) 0.0479(13) 0.0391(13) 0.0068(10) 0.0100(11) 0.0067(11)
O5 0.0451(13) 0.0438(11) 0.0489(12) 0.0006(9) 0.0096(10) 0.0108(9)
O6 0.0558(14) 0.0507(12) 0.0521(12) 0.0121(10) 0.0148(11) 0.0183(10)
O2 0.0491(14) 0.0563(13) 0.0571(13) 0.0115(10) 0.0118(11) 0.0136(10)
O1 0.0517(14) 0.0580(13) 0.0547(13) 0.0045(10) 0.0160(12) 0.0103(10)
O3 0.0805(17) 0.0448(12) 0.0475(12) -0.0080(9) 0.0107(12) -0.0004(11)
O4 0.0717(17) 0.0709(16) 0.0627(15) 0.0203(12) 0.0209(13) 0.0352(13)
O7 0.077(2) 0.0691(17) 0.0728(17) 0.0109(13) 0.0125(15) 0.0053(13)
C20 0.040(2) 0.082(2) 0.061(2) 0.0118(18) 0.0049(17) -0.0011(17)
C19 0.070(2) 0.0507(18) 0.059(2) 0.0206(16) 0.0070(18) 0.0061(17)
C21 0.0433(18) 0.0397(15) 0.0407(15) -0.0015(12) 0.0066(14) -0.0033(12)

loop_
_atom_type_symbol
_atom_type_description
_atom_type_scat_dispersion_real
_atom_type_scat_dispersion_imag
_atom_type_scat_source
C C 0.0181 0.0091 'International Tables Vol C Tables 4.2.6.8 and 6.1.1.4'
H H 0.0000 0.0000 'International Tables Vol C Tables 4.2.6.8 and 6.1.1.4'
N N 0.0311 0.0180 'International Tables Vol C Tables 4.2.6.8 and 6.1.1.4'
O O 0.0492 0.0322 'International Tables Vol C Tables 4.2.6.8 and 6.1.1.4'
S S 0.3331 0.5567 'International Tables Vol C Tables 4.2.6.8 and 6.1.1.4'

loop_
_geom_angle_atom_site_label_1
_geom_angle_atom_site_label_2
_geom_angle_atom_site_label_3
_geom_angle
C9 S1 C11 89.01(14)
O4 S2 O3 120.22(15)
O4 S2 N3 108.37(14)
O3 S2 N3 107.16(13)
O4 S2 C21 109.84(14)
O3 S2 C21 108.96(14)
N3 S2 C21 100.45(13)
O5 C6 C7 123.2(3)
O5 C6 C5 114.7(2)
C7 C6 C5 122.1(3)
N1 C9 N2 120.5(2)
N1 C9 S1 115.2(2)
N2 C9 S1 124.4(2)
C6 C7 N3 121.9(2)
C6 C7 C8 120.5(3)
N3 C7 C8 117.6(2)
C4 C5 C21 118.7(3)
C4 C5 C6 121.4(3)
C21 C5 C6 119.9(2)
O6 C8 N2 120.6(3)
O6 C8 C7 121.1(3)
N2 C8 C7 118.3(3)
C3 C2 C1 120.0(3)
C3 C2 H2 120.0
C1 C2 H2 120.0
C3 C4 C5 119.8(3)
C3 C4 H4 120.1
C5 C4 H4 120.1
C2 C1 C21 119.3(3)
C2 C1 H1 120.4
C21 C1 H1 120.4
C2 C3 C4 121.0(3)
C2 C3 H3 119.5
C4 C3 H3 119.5
C11 C10 N1 116.1(3)
C11 C10 H10 122.0
N1 C10 H10 122.0
C10 C11 C19 129.0(3)
C10 C11 S1 109.8(2)
C19 C11 S1 121.1(2)
C16 C17 C12 118.3(3)
C16 C17 C18 120.7(3)
C12 C17 C18 121.0(3)
O1 C18 O2 122.4(3)
O1 C18 C17 123.2(3)
O2 C18 C17 114.4(3)
O7 C12 C13 116.7(3)
O7 C12 C17 123.0(3)
C13 C12 C17 120.3(3)
C14 C13 C12 120.0(3)
C14 C13 H13 120.0
C12 C13 H13 120.0
C15 C16 C17 120.8(3)
C15 C16 H16 119.6
C17 C16 H16 119.6
C14 C15 C16 119.7(3)
C14 C15 H15 120.2
C16 C15 H15 120.2
C13 C14 C15 120.9(3)
C13 C14 H14 119.5
C15 C14 H14 119.5
C8 N2 C9 123.4(2)
C8 N2 H2N 118.3
C9 N2 H2N 118.3
C9 N1 C10 109.9(2)
C7 N3 C20 115.1(2)
C7 N3 S2 112.27(19)
C20 N3 S2 116.2(2)
C6 O5 H5O 109.5
C18 O2 H2O 109.5
C12 O7 H7 109.5
N3 C20 H20A 109.5
N3 C20 H20B 109.5
H20A C20 H20B 109.5
N3 C20 H20C 109.5
H20A C20 H20C 109.5
H20B C20 H20C 109.5
C11 C19 H19A 109.5
C11 C19 H19B 109.5
H19A C19 H19B 109.5
C11 C19 H19C 109.5
H19A C19 H19C 109.5
H19B C19 H19C 109.5
C1 C21 C5 121.2(3)
C1 C21 S2 121.8(2)
C5 C21 S2 117.0(2)

loop_
_geom_bond_atom_site_label_1
_geom_bond_atom_site_label_2
_geom_bond_distance
S1 C9 1.720(3)
S1 C11 1.723(3)
S2 O4 1.423(2)
S2 O3 1.426(2)
S2 N3 1.649(2)
S2 C21 1.757(3)
C6 O5 1.335(3)
C6 C7 1.351(4)
C6 C5 1.469(4)
C9 N1 1.300(4)
C9 N2 1.379(3)
C7 N3 1.438(4)
C7 C8 1.456(4)
C5 C4 1.390(4)
C5 C21 1.402(4)
C8 O6 1.243(3)
C8 N2 1.354(4)
C2 C3 1.381(5)
C2 C1 1.383(4)
C2 H2 0.9300
C4 C3 1.384(4)
C4 H4 0.9300
C1 C21 1.383(4)
C1 H1 0.9300
C3 H3 0.9300
C10 C11 1.338(4)
C10 N1 1.382(4)
C10 H10 0.9300
C11 C19 1.501(4)
C17 C16 1.399(4)
C17 C12 1.401(4)
C17 C18 1.467(4)
C18 O1 1.229(4)
C18 O2 1.314(4)
C12 O7 1.351(4)
C12 C13 1.383(5)
C13 C14 1.371(5)
C13 H13 0.9300
C16 C15 1.377(5)
C16 H16 0.9300
C15 C14 1.374(5)
C15 H15 0.9300
C14 H14 0.9300
N2 H2N 0.8600
N3 C20 1.484(4)
O5 H5O 0.8200
O2 H2O 0.8200
O7 H7 0.8200
C20 H20A 0.9600
C20 H20B 0.9600
C20 H20C 0.9600
C19 H19A 0.9600
C19 H19B 0.9600
C19 H19C 0.9600

loop_
_geom_hbond_atom_site_label_D
_geom_hbond_atom_site_label_H
_geom_hbond_atom_site_label_A
_geom_hbond_distance_DH
_geom_hbond_distance_HA
_geom_hbond_distance_DA
_geom_hbond_angle_DHA
_geom_hbond_site_symmetry_A
N2 H2N O1 0.86 2.13 2.968(3) 163.7 1_556
O2 H2O N1 0.82 1.81 2.619(3) 170.4 1_554
O5 H5O O6 0.82 1.84 2.553(3) 145.4 .
O7 H7 O1 0.82 1.97 2.673(3) 142.6 .

loop_
_cod_related_entry_id
_cod_related_entry_database
_cod_related_entry_code
1 ChemSpider 30661352
